data_1564887
loop_
_publ_author_name
'Murphy, Jaime M.'
'Gaertner, Andrea A.E.'
'Owen, Amanda M.'
'Struder, Samantha'
'McMillen, Colin D.'
'Wetzler, Modi'
'Brumaghim, Julia L.'

_publ_section_title
;
 Coordination complexes of methimazole with copper: Controlling redox
 reactions and sulfur extrusion
;
_journal_name_full 'Inorganica Chimica Acta'
_journal_page_first 119568
_journal_paper_doi 10.1016/j.ica.2020.119568
_journal_volume 507
_journal_year 2020
_chemical_formula_sum 'C9 H12 Cu2 N8 O6 S3'
_chemical_formula_weight 551.53
_space_group_crystal_system orthorhombic
_space_group_IT_number 62
_space_group_name_Hall '-P 2ac 2n'
_space_group_name_H-M_alt 'P n m a'
_atom_sites_solution_hydrogens geom
_atom_sites_solution_primary direct
_atom_sites_solution_secondary difmap
_audit_creation_method SHELXL-2014/7
_cell_angle_alpha 90
_cell_angle_beta 90
_cell_angle_gamma 90
_cell_formula_units_Z 4
_cell_length_a 6.4334(4)
_cell_length_b 30.109(2)
_cell_length_c 9.1569(7)
_cell_measurement_reflns_used 9922
_cell_measurement_temperature 100(2)
_cell_measurement_theta_max 29.12
_cell_measurement_theta_min 2.71
_cell_volume 1773.7(2)
_computing_cell_refinement 'Bruker SAINT'
_computing_data_collection 'Bruker APEX3'
_computing_data_reduction 'Bruker SAINT'
_computing_molecular_graphics 'Bruker SHELXTL'
_computing_publication_material 'Bruker SHELXTL'
_computing_structure_refinement 'SHELXL-2014 (Sheldrick 2014)'
_computing_structure_solution 'SHELXT-2014 (Sheldrick 2014)'
_diffrn_ambient_temperature 100(2)
_diffrn_measured_fraction_theta_full 0.999
_diffrn_measured_fraction_theta_max 0.999
_diffrn_measurement_device_type 'Bruker D8 Venture Photon 100'
_diffrn_measurement_method '\f and \w scans'
_diffrn_radiation_type MoK\a
_diffrn_radiation_wavelength 0.71073
_diffrn_reflns_av_R_equivalents 0.0380
_diffrn_reflns_av_unetI/netI 0.0233
_diffrn_reflns_Laue_measured_fraction_full 0.999
_diffrn_reflns_Laue_measured_fraction_max 0.999
_diffrn_reflns_limit_h_max 7
_diffrn_reflns_limit_h_min -7
_diffrn_reflns_limit_k_max 36
_diffrn_reflns_limit_k_min -37
_diffrn_reflns_limit_l_max 11
_diffrn_reflns_limit_l_min -11
_diffrn_reflns_number 13711
_diffrn_reflns_point_group_measured_fraction_full 0.999
_diffrn_reflns_point_group_measured_fraction_max 0.999
_diffrn_reflns_theta_full 25.242
_diffrn_reflns_theta_max 25.996
_diffrn_reflns_theta_min 2.325
_diffrn_source 'Incoatec I\mS'
_exptl_absorpt_coefficient_mu 2.801
_exptl_absorpt_correction_T_max 1.0000
_exptl_absorpt_correction_T_min 0.7042
_exptl_absorpt_correction_type multi-scan
_exptl_absorpt_process_details 'SADABS, Bruker'
_exptl_crystal_colour gold
_exptl_crystal_density_diffrn 2.065
_exptl_crystal_density_meas .
_exptl_crystal_density_method .
_exptl_crystal_description plate
_exptl_crystal_F_000 1104
_exptl_crystal_size_max 0.335
_exptl_crystal_size_mid 0.178
_exptl_crystal_size_min 0.033
_exptl_transmission_factor_max .
_exptl_transmission_factor_min .
_refine_diff_density_max 0.650
_refine_diff_density_min -0.912
_refine_diff_density_rms 0.241
_refine_ls_extinction_coef .
_refine_ls_extinction_method none
_refine_ls_goodness_of_fit_ref 1.154
_refine_ls_hydrogen_treatment constr
_refine_ls_matrix_type full
_refine_ls_number_parameters 130
_refine_ls_number_reflns 1770
_refine_ls_number_restraints 0
_refine_ls_restrained_S_all 1.154
_refine_ls_R_factor_all 0.0471
_refine_ls_R_factor_gt 0.0395
_refine_ls_shift/su_max 0.000
_refine_ls_shift/su_mean 0.000
_refine_ls_structure_factor_coef Fsqd
_refine_ls_weighting_details 'w=1/[\s^2^(Fo^2^)+(0.0689P)^2^+7.6646P] where P=(Fo^2^+2Fc^2^)/3'
_refine_ls_weighting_scheme calc
_refine_ls_wR_factor_gt 0.1140
_refine_ls_wR_factor_ref 0.1312
_reflns_Friedel_coverage 0.000
_reflns_Friedel_fraction_full .
_reflns_Friedel_fraction_max .
_reflns_number_gt 1620
_reflns_number_total 1770
_reflns_threshold_expression 'I > 2\s(I)'
_cod_data_source_file 11.cif
_cod_data_source_block 11
_cod_database_code 1564887
_shelx_shelxl_version_number 2014/7
_shelx_space_group_comment
;
The symmetry employed for this shelxl refinement is uniquely defined
by the following loop, which should always be used as a source of
symmetry information in preference to the above space-group names.
They are only intended as comments.
;
_shelx_estimated_absorpt_t_min 0.454
_shelx_estimated_absorpt_t_max 0.913

loop_
_space_group_symop_operation_xyz
'x, y, z'
'-x+1/2, -y, z+1/2'
'-x, y+1/2, -z'
'x+1/2, -y+1/2, -z+1/2'
'-x, -y, -z'
'x-1/2, y, -z-1/2'
'x, -y-1/2, z'
'-x-1/2, y-1/2, z-1/2'

loop_
_atom_site_label
_atom_site_type_symbol
_atom_site_fract_x
_atom_site_fract_y
_atom_site_fract_z
_atom_site_U_iso_or_equiv
_atom_site_adp_type
_atom_site_occupancy
_atom_site_site_symmetry_order
_atom_site_calc_flag
_atom_site_refinement_flags_posn
_atom_site_refinement_flags_adp
_atom_site_refinement_flags_occupancy
_atom_site_disorder_assembly
_atom_site_disorder_group
Cu1 Cu 0.65791(10) 0.68872(2) 0.28060(6) 0.0181(2) Uani 1 1 d . . . . .
S1 S 0.37412(17) 0.66281(3) 0.39326(11) 0.0126(3) Uani 1 1 d . . . . .
S2 S 0.8172(2) 0.7500 0.37406(16) 0.0124(3) Uani 1 2 d S T P . .
N1 N 0.3281(6) 0.57715(12) 0.4806(4) 0.0142(8) Uani 1 1 d . . . . .
H1 H 0.3108 0.5845 0.5728 0.017 Uiso 1 1 calc R U . . .
N2 N 0.3813(6) 0.58179(12) 0.2491(4) 0.0128(7) Uani 1 1 d . . . . .
H2 H 0.4049 0.5928 0.1617 0.015 Uiso 1 1 calc R U . . .
N3 N 0.7503(6) 0.78581(12) 0.6455(4) 0.0135(7) Uani 1 1 d . . . . .
H3 H 0.7541 0.8136 0.6156 0.016 Uiso 1 1 calc R U . . .
C1 C 0.3607(6) 0.60585(14) 0.3720(4) 0.0097(8) Uani 1 1 d . . . . .
C2 C 0.3255(7) 0.53431(15) 0.4272(5) 0.0179(10) Uani 1 1 d . . . . .
H2A H 0.3038 0.5079 0.4821 0.022 Uiso 1 1 calc R U . . .
C3 C 0.3597(7) 0.53705(15) 0.2810(5) 0.0147(9) Uani 1 1 d . . . . .
H3A H 0.3674 0.5130 0.2139 0.018 Uiso 1 1 calc R U . . .
C4 C 0.7639(10) 0.7500 0.5593(6) 0.0114(12) Uani 1 2 d S T P . .
C5 C 0.7293(8) 0.77215(17) 0.7887(5) 0.0190(10) Uani 1 1 d . . . . .
H5 H 0.7172 0.7908 0.8719 0.023 Uiso 1 1 calc R U . . .
N4 N 0.3296(6) 0.60014(13) 0.8693(4) 0.0152(8) Uani 1 1 d . . . . .
O1 O 0.3609(5) 0.62566(11) 0.9778(3) 0.0186(7) Uani 1 1 d . . . . .
O2 O 0.2665(6) 0.61700(11) 0.7526(4) 0.0211(7) Uani 1 1 d . . . . .
O3 O 0.3622(6) 0.55967(11) 0.8814(4) 0.0258(8) Uani 1 1 d . . . . .

loop_
_atom_site_aniso_label
_atom_site_aniso_U_11
_atom_site_aniso_U_22
_atom_site_aniso_U_33
_atom_site_aniso_U_23
_atom_site_aniso_U_13
_atom_site_aniso_U_12
Cu1 0.0271(4) 0.0123(3) 0.0150(3) -0.00369(19) 0.0060(2) -0.0045(2)
S1 0.0178(6) 0.0103(5) 0.0097(5) -0.0009(4) -0.0006(4) -0.0003(4)
S2 0.0185(8) 0.0083(7) 0.0104(7) 0.000 0.0002(6) 0.000
N1 0.0188(19) 0.0141(18) 0.0098(17) 0.0032(14) -0.0003(14) 0.0003(15)
N2 0.0153(19) 0.0124(17) 0.0106(16) 0.0008(14) -0.0005(14) 0.0004(14)
N3 0.0177(18) 0.0120(17) 0.0108(16) -0.0012(14) -0.0058(15) 0.0015(15)
C1 0.0066(19) 0.012(2) 0.0109(19) 0.0000(16) -0.0064(15) 0.0025(15)
C2 0.021(2) 0.012(2) 0.020(2) 0.0037(18) -0.0039(19) -0.0024(18)
C3 0.011(2) 0.012(2) 0.020(2) -0.0026(17) -0.0032(17) -0.0021(16)
C4 0.015(3) 0.012(3) 0.008(3) 0.000 -0.004(2) 0.000
C5 0.018(2) 0.028(2) 0.011(2) -0.0043(18) -0.0045(17) 0.000(2)
N4 0.0162(19) 0.0153(19) 0.0140(18) 0.0018(15) 0.0017(14) -0.0014(15)
O1 0.0310(19) 0.0171(16) 0.0078(14) -0.0038(12) 0.0005(13) 0.0011(13)
O2 0.0304(19) 0.0228(17) 0.0100(14) 0.0024(14) -0.0067(14) 0.0018(15)
O3 0.037(2) 0.0094(16) 0.0308(19) 0.0015(14) -0.0024(16) -0.0009(14)

loop_
_atom_type_symbol
_atom_type_description
_atom_type_scat_dispersion_real
_atom_type_scat_dispersion_imag
_atom_type_scat_source
C C 0.0033 0.0016 'International Tables Vol C Tables 4.2.6.8 and 6.1.1.4'
H H 0.0000 0.0000 'International Tables Vol C Tables 4.2.6.8 and 6.1.1.4'
N N 0.0061 0.0033 'International Tables Vol C Tables 4.2.6.8 and 6.1.1.4'
O O 0.0106 0.0060 'International Tables Vol C Tables 4.2.6.8 and 6.1.1.4'
S S 0.1246 0.1234 'International Tables Vol C Tables 4.2.6.8 and 6.1.1.4'
Cu Cu 0.3201 1.2651 'International Tables Vol C Tables 4.2.6.8 and 6.1.1.4'

loop_
_geom_angle_atom_site_label_1
_geom_angle_atom_site_label_2
_geom_angle_atom_site_label_3
_geom_angle
_geom_angle_site_symmetry_1
_geom_angle_site_symmetry_3
S1 Cu1 S1 135.13(5) . 6_656
S1 Cu1 S2 118.45(5) . .
S1 Cu1 S2 105.56(5) 6_656 .
C1 S1 Cu1 109.56(15) . .
C1 S1 Cu1 103.49(14) . 6_556
Cu1 S1 Cu1 93.28(4) . 6_556
C4 S2 Cu1 106.22(12) . .
C4 S2 Cu1 106.22(12) . 7_575
Cu1 S2 Cu1 108.23(7) . 7_575
C1 N1 C2 110.1(4) . .
C1 N1 H1 124.9 . .
C2 N1 H1 124.9 . .
C1 N2 C3 109.7(4) . .
C1 N2 H2 125.1 . .
C3 N2 H2 125.1 . .
C4 N3 C5 109.0(4) . .
C4 N3 H3 125.5 . .
C5 N3 H3 125.5 . .
N1 C1 N2 106.9(4) . .
N1 C1 S1 124.5(3) . .
N2 C1 S1 128.6(3) . .
C3 C2 N1 106.9(4) . .
C3 C2 H2A 126.6 . .
N1 C2 H2A 126.6 . .
C2 C3 N2 106.4(4) . .
C2 C3 H3A 126.8 . .
N2 C3 H3A 126.8 . .
N3 C4 N3 107.3(5) 7_575 .
N3 C4 S2 126.2(3) 7_575 .
N3 C4 S2 126.2(3) . .
C5 C5 N3 107.3(2) 7_575 .
C5 C5 H5 126.3 7_575 .
N3 C5 H5 126.3 . .
O3 N4 O2 122.0(4) . .
O3 N4 O1 119.8(4) . .
O2 N4 O1 118.2(4) . .

loop_
_geom_bond_atom_site_label_1
_geom_bond_atom_site_label_2
_geom_bond_distance
_geom_bond_site_symmetry_2
Cu1 S1 2.2374(12) .
Cu1 S1 2.2534(12) 6_656
Cu1 S2 2.2773(11) .
S1 C1 1.728(4) .
S1 Cu1 2.2534(12) 6_556
S2 C4 1.731(6) .
S2 Cu1 2.2773(10) 7_575
N1 C1 1.334(5) .
N1 C2 1.380(6) .
N1 H1 0.8800 .
N2 C1 1.345(5) .
N2 C3 1.385(6) .
N2 H2 0.8800 .
N3 C4 1.339(5) .
N3 C5 1.382(6) .
N3 H3 0.8800 .
C2 C3 1.359(6) .
C2 H2A 0.9500 .
C3 H3A 0.9500 .
C4 N3 1.339(5) 7_575
C5 C5 1.334(10) 7_575
C5 H5 0.9500 .
N4 O3 1.241(5) .
N4 O2 1.250(5) .
N4 O1 1.272(5) .

loop_
_geom_hbond_atom_site_label_D
_geom_hbond_atom_site_label_H
_geom_hbond_atom_site_label_A
_geom_hbond_distance_DH
_geom_hbond_distance_HA
_geom_hbond_distance_DA
_geom_hbond_angle_DHA
_geom_hbond_site_symmetry_A
N1 H1 O2 0.88 1.94 2.793(5) 164.0 .
N2 H2 O1 0.88 1.97 2.817(5) 160.2 1_554
N3 H3 O1 0.88 2.13 2.981(5) 161.5 4_566
